data_2217313
loop_
_publ_author_name
'Li, Guang Zhao'
'Zhang, Shu Hua'
'Liu, Zheng'

_publ_section_title
;
 Bis(2,4-dibromo-6-formylphenolato-\k^2^<i>O</i>,<i>O</i>')copper(II)
;
_journal_coeditor_code SJ2447
_journal_issue 1
_journal_name_full 'Acta Crystallographica Section E'
_journal_page_first m52
_journal_page_last m52
_journal_paper_doi 10.1107/S1600536807062769
_journal_volume 64
_journal_year 2008
_chemical_formula_iupac '[Cu (C7 H3 Br2 O2)2]'
_chemical_formula_moiety 'C14 H6 Br4 Cu O4'
_chemical_formula_sum 'C14 H6 Br4 Cu O4'
_chemical_formula_weight 621.37
_chemical_name_systematic
;
Bis(2,4-dibromo-6-formylphenolato-\k^2^O,O')copper(II)
;
_space_group_IT_number 61
_symmetry_cell_setting orthorhombic
_symmetry_space_group_name_Hall '-P 2ac 2ab'
_symmetry_space_group_name_H-M 'P b c a'
_atom_sites_solution_hydrogens geom
_atom_sites_solution_primary direct
_atom_sites_solution_secondary difmap
_audit_creation_method SHELXL-97
_cell_angle_alpha 90.00
_cell_angle_beta 90.00
_cell_angle_gamma 90.00
_cell_formula_units_Z 4
_cell_length_a 8.2625(12)
_cell_length_b 12.8216(14)
_cell_length_c 15.229(2)
_cell_measurement_reflns_used 2295
_cell_measurement_temperature 298(2)
_cell_measurement_theta_max 26.787
_cell_measurement_theta_min 2.675
_cell_volume 1613.3(4)
_computing_cell_refinement 'SAINT (Bruker, 2001)'
_computing_data_collection 'SMART (Bruker, 2001)'
_computing_data_reduction 'SAINT (Bruker, 2001)'
_computing_molecular_graphics 'SHELXTL (Bruker, 1997)'
_computing_publication_material 'SHELXTL (Bruker, 1997) and local programs'
_computing_structure_refinement 'SHELXL97 (Sheldrick, 1997)'
_computing_structure_solution 'SHELXS97 (Sheldrick, 1997)'
_diffrn_ambient_temperature 298(2)
_diffrn_measured_fraction_theta_full 0.999
_diffrn_measured_fraction_theta_max 0.999
_diffrn_measurement_device_type 'Bruker SMART 1K CCD area-detector'
_diffrn_measurement_method '\f and \w scans'
_diffrn_radiation_monochromator graphite
_diffrn_radiation_source 'fine-focus sealed tube'
_diffrn_radiation_type MoK\a
_diffrn_radiation_wavelength 0.71073
_diffrn_reflns_av_R_equivalents 0.0584
_diffrn_reflns_av_sigmaI/netI 0.0454
_diffrn_reflns_limit_h_max 9
_diffrn_reflns_limit_h_min -9
_diffrn_reflns_limit_k_max 14
_diffrn_reflns_limit_k_min -15
_diffrn_reflns_limit_l_max 18
_diffrn_reflns_limit_l_min -10
_diffrn_reflns_number 6267
_diffrn_reflns_theta_full 25.02
_diffrn_reflns_theta_max 25.02
_diffrn_reflns_theta_min 2.67
_diffrn_standards_number 0
_exptl_absorpt_coefficient_mu 11.275
_exptl_absorpt_correction_T_max 0.3013
_exptl_absorpt_correction_T_min 0.0588
_exptl_absorpt_correction_type multi-scan
_exptl_absorpt_process_details '(SADABS; Sheldrick, 2002)'
_exptl_crystal_colour green
_exptl_crystal_density_diffrn 2.558
_exptl_crystal_density_method 'not measured'
_exptl_crystal_description block
_exptl_crystal_F_000 1164
_exptl_crystal_size_max 0.58
_exptl_crystal_size_mid 0.18
_exptl_crystal_size_min 0.14
_refine_diff_density_max 0.643
_refine_diff_density_min -0.398
_refine_ls_extinction_method none
_refine_ls_goodness_of_fit_ref 1.019
_refine_ls_hydrogen_treatment constr
_refine_ls_matrix_type full
_refine_ls_number_parameters 106
_refine_ls_number_reflns 1418
_refine_ls_number_restraints 0
_refine_ls_restrained_S_all 1.019
_refine_ls_R_factor_all 0.0485
_refine_ls_R_factor_gt 0.0284
_refine_ls_shift/su_max_lt 0.001
_refine_ls_shift/su_mean <0.001
_refine_ls_structure_factor_coef Fsqd
_refine_ls_weighting_details 'calc w=1/[\s^2^(Fo^2^)+(0.0306P)^2^] where P=(Fo^2^+2Fc^2^)/3'
_refine_ls_weighting_scheme calc
_refine_ls_wR_factor_gt 0.0627
_refine_ls_wR_factor_ref 0.0685
_reflns_number_gt 1049
_reflns_number_total 1418
_reflns_threshold_expression I>2\s(I)
_cod_data_source_file sj2447.cif
_cod_data_source_block I
_cod_depositor_comments
;
The following automatic conversions were performed:
'_symmetry_cell_setting' value 'Orthorhombic' changed to 'orthorhombic'
according to '/home/saulius/struct/CIF-dictionaries/cif_core.dic'
dictionary named 'cif_core.dic' version 2.4.1 from 2010-06-29.

Automatic conversion script
Id: cif_fix_enum 1527 2010-12-29 10:47:43Z saulius 

The following automatic conversions were performed:

'_symmetry_cell_setting' value 'Orthorhombic' changed to
'orthorhombic' according to
/home/saulius/struct/CIF-dictionaries/cif_core.dic dictionary named
'cif_core.dic' version 2.4.1 from 2010-06-29.

Automatic conversion script
Id: cif_fix_values 1715 2011-07-08 13:25:40Z adriana 
;
_cod_database_code 2217313
_cod_database_fobs_code 2217313

loop_
_symmetry_equiv_pos_as_xyz
'x, y, z'
'-x+1/2, -y, z+1/2'
'-x, y+1/2, -z+1/2'
'x+1/2, -y+1/2, -z'
'-x, -y, -z'
'x-1/2, y, -z-1/2'
'x, -y-1/2, z-1/2'
'-x-1/2, y-1/2, z'

loop_
_atom_site_type_symbol
_atom_site_label
_atom_site_fract_x
_atom_site_fract_y
_atom_site_fract_z
_atom_site_U_iso_or_equiv
_atom_site_adp_type
_atom_site_calc_flag
_atom_site_refinement_flags
_atom_site_occupancy
Cu Cu1 0.5000 1.0000 0.0000 0.0343(2) Uani d S 1
O O1 0.3788(4) 1.1291(2) -0.0202(2) 0.0401(9) Uani d . 1
O O2 0.3351(3) 0.9426(2) 0.0713(2) 0.0353(8) Uani d . 1
Br Br1 0.15473(6) 0.79703(4) 0.19008(4) 0.04386(18) Uani d . 1
Br Br2 -0.32171(5) 1.11175(5) 0.16575(4) 0.04679(19) Uani d . 1
C C1 0.2415(6) 1.1486(3) 0.0101(3) 0.0387(12) Uani d . 1
H H1 0.1983 1.2133 -0.0044 0.046 Uiso calc R 1
C C2 0.1438(5) 1.0839(3) 0.0638(3) 0.0290(11) Uani d . 1
C C3 0.1976(5) 0.9837(3) 0.0916(3) 0.0259(11) Uani d . 1
C C4 0.0877(5) 0.9270(3) 0.1451(3) 0.0277(11) Uani d . 1
C C5 -0.0614(5) 0.9652(4) 0.1676(3) 0.0323(12) Uani d . 1
H H5 -0.1302 0.9262 0.2031 0.039 Uiso calc R 1
C C6 -0.1097(5) 1.0627(4) 0.1372(3) 0.0318(11) Uani d . 1
C C7 -0.0094(5) 1.1223(3) 0.0878(3) 0.0301(11) Uani d . 1
H H7 -0.0418 1.1884 0.0698 0.036 Uiso calc R 1

loop_
_atom_site_aniso_label
_atom_site_aniso_U_11
_atom_site_aniso_U_22
_atom_site_aniso_U_33
_atom_site_aniso_U_12
_atom_site_aniso_U_13
_atom_site_aniso_U_23
Cu1 0.0233(4) 0.0325(5) 0.0469(6) -0.0004(4) 0.0076(4) 0.0068(4)
O1 0.0293(18) 0.0369(19) 0.054(2) 0.0031(15) 0.0131(16) 0.0149(17)
O2 0.0215(16) 0.0349(18) 0.049(2) 0.0036(14) 0.0069(16) 0.0080(16)
Br1 0.0395(3) 0.0338(3) 0.0583(4) -0.0038(2) 0.0016(3) 0.0118(3)
Br2 0.0286(3) 0.0583(4) 0.0534(4) 0.0058(3) 0.0100(2) -0.0060(3)
C1 0.033(3) 0.033(3) 0.050(3) 0.001(2) -0.001(3) 0.010(3)
C2 0.025(2) 0.032(3) 0.030(3) -0.004(2) 0.003(2) 0.000(2)
C3 0.023(2) 0.027(3) 0.028(3) -0.0062(19) -0.003(2) 0.000(2)
C4 0.025(2) 0.027(2) 0.030(3) -0.006(2) -0.006(2) 0.002(2)
C5 0.029(3) 0.037(3) 0.031(3) -0.010(2) 0.007(2) -0.001(2)
C6 0.021(2) 0.039(3) 0.035(3) 0.000(2) 0.003(2) -0.005(2)
C7 0.026(2) 0.030(3) 0.035(3) 0.005(2) 0.000(2) -0.001(2)

loop_
_atom_type_symbol
_atom_type_description
_atom_type_scat_dispersion_real
_atom_type_scat_dispersion_imag
_atom_type_scat_source
C C 0.0033 0.0016 'International Tables Vol C Tables 4.2.6.8 and 6.1.1.4'
H H 0.0000 0.0000 'International Tables Vol C Tables 4.2.6.8 and 6.1.1.4'
Br Br -0.2901 2.4595 'International Tables Vol C Tables 4.2.6.8 and 6.1.1.4'
O O 0.0106 0.0060 'International Tables Vol C Tables 4.2.6.8 and 6.1.1.4'
Cu Cu 0.3201 1.2651 'International Tables Vol C Tables 4.2.6.8 and 6.1.1.4'

loop_
_geom_angle_atom_site_label_1
_geom_angle_atom_site_label_2
_geom_angle_atom_site_label_3
_geom_angle_site_symmetry_1
_geom_angle_site_symmetry_3
_geom_angle
_geom_angle_publ_flag
O2 Cu1 O2 . 5_675 180.0 y
O2 Cu1 O1 . 5_675 87.09(12) y
O2 Cu1 O1 5_675 5_675 92.91(12) ?
O2 Cu1 O1 . . 92.91(12) y
O2 Cu1 O1 5_675 . 87.09(12) ?
O1 Cu1 O1 5_675 . 180.0000(10) ?
C1 O1 Cu1 . . 125.1(3) ?
C3 O2 Cu1 . . 127.8(3) ?
O1 C1 C2 . . 127.8(4) ?
O1 C1 H1 . . 116.1 ?
C2 C1 H1 . . 116.1 ?
C7 C2 C1 . . 117.3(4) ?
C7 C2 C3 . . 121.3(4) ?
C1 C2 C3 . . 121.4(4) ?
O2 C3 C4 . . 119.5(4) ?
O2 C3 C2 . . 124.9(4) ?
C4 C3 C2 . . 115.6(4) ?
C5 C4 C3 . . 122.4(4) ?
C5 C4 Br1 . . 119.3(3) ?
C3 C4 Br1 . . 118.2(3) ?
C4 C5 C6 . . 119.7(4) ?
C4 C5 H5 . . 120.1 ?
C6 C5 H5 . . 120.1 ?
C7 C6 C5 . . 121.1(4) ?
C7 C6 Br2 . . 120.1(3) ?
C5 C6 Br2 . . 118.9(3) ?
C6 C7 C2 . . 119.8(4) ?
C6 C7 H7 . . 120.1 ?
C2 C7 H7 . . 120.1 ?

loop_
_geom_bond_atom_site_label_1
_geom_bond_atom_site_label_2
_geom_bond_site_symmetry_2
_geom_bond_distance
_geom_bond_publ_flag
Cu1 O2 . 1.892(3) y
Cu1 O2 5_675 1.892(3) ?
Cu1 O1 5_675 1.959(3) ?
Cu1 O1 . 1.959(3) y
O1 C1 . 1.249(5) ?
O2 C3 . 1.290(5) ?
Br1 C4 . 1.885(4) ?
Br2 C6 . 1.912(4) ?
C1 C2 . 1.418(6) ?
C1 H1 . 0.9300 ?
C2 C7 . 1.407(5) ?
C2 C3 . 1.424(6) ?
C3 C4 . 1.420(6) ?
C4 C5 . 1.370(6) ?
C5 C6 . 1.391(6) ?
C5 H5 . 0.9300 ?
C6 C7 . 1.355(6) ?
C7 H7 . 0.9300 ?

loop_
_geom_hbond_atom_site_label_D
_geom_hbond_atom_site_label_H
_geom_hbond_atom_site_label_A
_geom_hbond_site_symmetry_A
_geom_hbond_distance_DH
_geom_hbond_distance_HA
_geom_hbond_distance_DA
_geom_hbond_angle_DHA
C7 H7 1 3_475 0.93 2.54 3.475(5) 178.2

loop_
_geom_torsion_atom_site_label_1
_geom_torsion_atom_site_label_2
_geom_torsion_atom_site_label_3
_geom_torsion_atom_site_label_4
_geom_torsion_site_symmetry_1
_geom_torsion
O2 Cu1 O1 C1 . -0.4(4)
O2 Cu1 O1 C1 5_675 179.6(4)
O1 Cu1 O1 C1 5_675 13E1(10)
O2 Cu1 O2 C3 5_675 -37.4(17)
O1 Cu1 O2 C3 5_675 -179.0(4)
O1 Cu1 O2 C3 . 1.0(4)
Cu1 O1 C1 C2 . -0.5(7)
O1 C1 C2 C7 . -178.3(4)
O1 C1 C2 C3 . 1.1(8)
Cu1 O2 C3 C4 . 178.7(3)
Cu1 O2 C3 C2 . -0.7(6)
C7 C2 C3 O2 . 179.0(4)
C1 C2 C3 O2 . -0.4(7)
C7 C2 C3 C4 . -0.5(6)
C1 C2 C3 C4 . -179.9(4)
O2 C3 C4 C5 . -178.7(4)
C2 C3 C4 C5 . 0.8(6)
O2 C3 C4 Br1 . 4.0(6)
C2 C3 C4 Br1 . -176.5(3)
C3 C4 C5 C6 . 0.4(7)
Br1 C4 C5 C6 . 177.8(4)
C4 C5 C6 C7 . -2.1(7)
C4 C5 C6 Br2 . 177.5(3)
C5 C6 C7 C2 . 2.5(7)
Br2 C6 C7 C2 . -177.2(3)
C1 C2 C7 C6 . 178.3(4)
C3 C2 C7 C6 . -1.1(7)
